data_7248952
loop_
_publ_author_name
'Pr\;etka, Dominika'
'Marcinkowski, Dawid'
'Siwiak, Agnieszka'
'Kubicki, Maciej'
'Consiglio, Giuseppe'
'Patroniak, Violetta'
'Gorczy\'nski, Adam'

_publ_section_title
;
 Crystal engineering of monometallic lanthanide(iii) supramolecular
 systems within the N3-tridentate hydrazone Schiff-base ligand
;
_journal_issue 31
_journal_name_full CrystEngComm
_journal_page_first 4167
_journal_page_last 4180
_journal_paper_doi 10.1039/D4CE00450G
_journal_volume 26
_journal_year 2024
_chemical_formula_moiety 'C12 H16 N8 O10 Yb, C2 H4 N'
_chemical_formula_sum 'C14 H20 N9 O10 Yb'
_chemical_formula_weight 647.43
_space_group_crystal_system triclinic
_space_group_IT_number 2
_space_group_name_Hall '-P 1'
_space_group_name_H-M_alt 'P -1'
_atom_sites_solution_hydrogens geom
_audit_block_doi 10.5517/ccdc.csd.cc1k5v7t
_audit_creation_method SHELXL-2013
_audit_update_record
;
2015-11-06 deposited with the CCDC.	2024-07-03 downloaded from the CCDC.
;
_cell_angle_alpha 66.989(7)
_cell_angle_beta 72.978(6)
_cell_angle_gamma 85.535(5)
_cell_formula_units_Z 2
_cell_length_a 8.1752(5)
_cell_length_b 11.5352(9)
_cell_length_c 13.1045(10)
_cell_measurement_reflns_used 246
_cell_measurement_temperature 120(1)
_cell_measurement_theta_max 27.2570
_cell_measurement_theta_min 3.5590
_cell_volume 1086.69(15)
_computing_cell_refinement 'CrysAlis Pro (Agilent Technologies (2011))'
_computing_data_collection 'CrysAlis Pro (Agilent Technologies (2011))'
_computing_data_reduction 'CrysAlis Pro (Agilent Technologies (2011))'
_computing_molecular_graphics 'Mercury (MacRae et al., 2009)'
_computing_publication_material 'SHELXL-2013 (Sheldrick, 2013)'
_computing_structure_refinement 'SHELXL-2013 (Sheldrick, 2013)'
_computing_structure_solution 'SIR92 (Altomare et al., 1993)'
_diffrn_ambient_temperature 120(1)
_diffrn_detector 'CCD plate'
_diffrn_detector_area_resol_mean 16.1544
_diffrn_detector_type Eos
_diffrn_measured_fraction_theta_full 0.985
_diffrn_measured_fraction_theta_max 0.823
_diffrn_measurement_device 'four-circle diffractometer'
_diffrn_measurement_device_type 'Xcalibur, Eos'
_diffrn_measurement_method \w-scan
_diffrn_radiation_monochromator graphite
_diffrn_radiation_type 'Mo K\a'
_diffrn_radiation_wavelength 0.71073
_diffrn_reflns_av_unetI/netI 0.0838
_diffrn_reflns_Laue_measured_fraction_full 0.985
_diffrn_reflns_Laue_measured_fraction_max 0.823
_diffrn_reflns_limit_h_max 10
_diffrn_reflns_limit_h_min -10
_diffrn_reflns_limit_k_max 14
_diffrn_reflns_limit_k_min -13
_diffrn_reflns_limit_l_max 15
_diffrn_reflns_limit_l_min -15
_diffrn_reflns_number 4347
_diffrn_reflns_point_group_measured_fraction_full 0.985
_diffrn_reflns_point_group_measured_fraction_max 0.823
_diffrn_reflns_theta_full 25.000
_diffrn_reflns_theta_max 28.158
_diffrn_reflns_theta_min 3.299
_exptl_absorpt_coefficient_mu 4.376
_exptl_absorpt_correction_T_max 1.00000
_exptl_absorpt_correction_T_min 0.75121
_exptl_absorpt_correction_type multi-scan
_exptl_absorpt_process_details
;
CrysAlisPro, Agilent Technologies,
Version 1.171.37.35 (release 13-08-2014 CrysAlis171 .NET)
(compiled Aug 13 2014,18:06:01)
Empirical absorption correction using spherical harmonics,
 implemented in SCALE3 ABSPACK scaling algorithm.
;
_exptl_crystal_colour pale-yellow
_exptl_crystal_density_diffrn 1.979
_exptl_crystal_description plate
_exptl_crystal_F_000 634
_exptl_crystal_size_max 0.3
_exptl_crystal_size_mid 0.25
_exptl_crystal_size_min 0.08
_refine_diff_density_max 3.268
_refine_diff_density_min -5.074
_refine_diff_density_rms 0.385
_refine_ls_extinction_method none
_refine_ls_goodness_of_fit_ref 1.390
_refine_ls_hydrogen_treatment constr
_refine_ls_matrix_type full
_refine_ls_number_parameters 312
_refine_ls_number_reflns 4347
_refine_ls_number_restraints 0
_refine_ls_restrained_S_all 1.390
_refine_ls_R_factor_all 0.0580
_refine_ls_R_factor_gt 0.0490
_refine_ls_shift/su_max 0.001
_refine_ls_shift/su_mean 0.000
_refine_ls_structure_factor_coef Fsqd
_refine_ls_weighting_details 'w=1/[\s^2^(Fo^2^)+(0.0900P)^2^] where P=(Fo^2^+2Fc^2^)/3'
_refine_ls_weighting_scheme calc
_refine_ls_wR_factor_gt 0.1587
_refine_ls_wR_factor_ref 0.1615
_reflns_Friedel_coverage 0.000
_reflns_number_gt 3960
_reflns_number_total 4347
_reflns_threshold_expression 'I > 2\s(I)'
_cod_data_source_file d4ce00450g2.cif
_cod_data_source_block 23
_cod_depositor_comments 'Adding full bibliography for 7248946--7248974.cif.'
_cod_database_code 7248952
_shelx_space_group_comment
;
The symmetry employed for this shelxl refinement is uniquely defined
by the following loop, which should always be used as a source of
symmetry information in preference to the above space-group names.
They are only intended as comments.
;
_shelxl_version_number 2013-4

loop_
_space_group_symop_operation_xyz
'x, y, z'
'-x, -y, -z'

loop_
_atom_site_label
_atom_site_type_symbol
_atom_site_fract_x
_atom_site_fract_y
_atom_site_fract_z
_atom_site_U_iso_or_equiv
_atom_site_adp_type
_atom_site_occupancy
_atom_site_site_symmetry_order
_atom_site_calc_flag
_atom_site_refinement_flags_posn
_atom_site_refinement_flags_adp
_atom_site_refinement_flags_occupancy
_atom_site_disorder_assembly
_atom_site_disorder_group
Yb1 Yb 0.56520(3) 0.64456(3) 0.74683(2) 0.01111(16) Uani 1 1 d . . . . .
N1A N 0.3537(7) 0.5595(6) 0.6910(6) 0.0124(13) Uani 1 1 d . . . . .
C2A C 0.2214(10) 0.4830(7) 0.7709(7) 0.0161(16) Uani 1 1 d . . . . .
H2A H 0.2157 0.4574 0.8502 0.019 Uiso 1 1 calc R U . . .
C3A C 0.0942(10) 0.4397(8) 0.7441(7) 0.0177(16) Uani 1 1 d . . . . .
H3A H 0.0012 0.3876 0.8033 0.021 Uiso 1 1 calc R U . . .
C4A C 0.1051(10) 0.4746(7) 0.6271(7) 0.0164(16) Uani 1 1 d . . . . .
H4A H 0.0198 0.4451 0.6060 0.020 Uiso 1 1 calc R U . . .
C5A C 0.2380(10) 0.5507(8) 0.5440(7) 0.0168(16) Uani 1 1 d . . . . .
H5A H 0.2483 0.5737 0.4644 0.020 Uiso 1 1 calc R U . . .
C6A C 0.3613(9) 0.5952(7) 0.5787(7) 0.0117(15) Uani 1 1 d . . . . .
N7A N 0.4957(8) 0.6743(6) 0.4973(6) 0.0146(13) Uani 1 1 d . . . . .
C71A C 0.5109(10) 0.7321(8) 0.3740(7) 0.0179(16) Uani 1 1 d . . . . .
H71C H 0.6009 0.6919 0.3326 0.027 Uiso 1 1 calc R U . . .
H71B H 0.5404 0.8223 0.3450 0.027 Uiso 1 1 calc R U . . .
H71A H 0.4017 0.7211 0.3614 0.027 Uiso 1 1 calc R U . . .
N8A N 0.6204(8) 0.6992(7) 0.5361(6) 0.0140(14) Uani 1 1 d . . . . .
C9A C 0.7591(10) 0.7609(7) 0.4656(7) 0.0148(15) Uani 1 1 d . . . . .
H9A H 0.7825 0.7903 0.3839 0.018 Uiso 1 1 calc R U . . .
C10A C 0.8762(9) 0.7819(7) 0.5207(7) 0.0125(15) Uani 1 1 d . . . . .
N11A N 1.0297(8) 0.8482(6) 0.4634(6) 0.0139(13) Uani 1 1 d . . . . .
C11A C 1.1020(10) 0.9120(8) 0.3388(7) 0.0198(17) Uani 1 1 d . . . . .
H11C H 1.1341 0.8492 0.3040 0.030 Uiso 1 1 calc R U . . .
H11B H 1.2036 0.9633 0.3225 0.030 Uiso 1 1 calc R U . . .
H11A H 1.0167 0.9664 0.3060 0.030 Uiso 1 1 calc R U . . .
C12A C 1.1001(10) 0.8445(7) 0.5473(7) 0.0168(16) Uani 1 1 d . . . . .
H12A H 1.2070 0.8822 0.5352 0.020 Uiso 1 1 calc R U . . .
C13A C 0.9891(10) 0.7770(8) 0.6508(7) 0.0173(16) Uani 1 1 d . . . . .
H13A H 1.0058 0.7593 0.7241 0.021 Uiso 1 1 calc R U . . .
N14A N 0.8484(7) 0.7379(6) 0.6336(6) 0.0131(13) Uani 1 1 d . . . . .
N1B N 0.6323(8) 0.3843(6) 0.8038(6) 0.0165(14) Uani 1 1 d . . . . .
O11B O 0.5286(7) 0.4224(5) 0.8759(5) 0.0170(12) Uani 1 1 d . . . . .
O12B O 0.7072(7) 0.4704(5) 0.7065(5) 0.0172(11) Uani 1 1 d . . . . .
O13B O 0.6582(8) 0.2735(6) 0.8246(6) 0.0258(14) Uani 1 1 d . . . . .
N1C N 0.7034(8) 0.7157(7) 0.8911(6) 0.0173(14) Uani 1 1 d . . . . .
O11C O 0.6150(7) 0.7895(5) 0.8314(5) 0.0169(11) Uani 1 1 d . . . . .
O12C O 0.7155(7) 0.6046(5) 0.8871(5) 0.0169(11) Uani 1 1 d . . . . .
O13C O 0.7742(8) 0.7430(6) 0.9486(6) 0.0278(14) Uani 1 1 d . . . . .
N1D N 0.4261(9) 0.9224(6) 0.6580(6) 0.0179(14) Uani 1 1 d . . . . .
O11D O 0.3023(9) 0.9831(6) 0.6853(8) 0.043(2) Uani 1 1 d . . . . .
O12D O 0.3955(7) 0.8042(5) 0.6848(5) 0.0192(12) Uani 1 1 d . . . . .
O13D O 0.5704(8) 0.9676(7) 0.6088(6) 0.0317(15) Uani 1 1 d . . . . .
O1E O 0.3327(6) 0.6096(5) 0.9106(5) 0.0152(11) Uani 1 1 d . . . . .
H1E H 0.3213 0.5256 0.9664 0.018 Uiso 1 1 calc R U . . .
C1E C 0.2039(12) 0.6900(9) 0.9433(8) 0.030(2) Uani 1 1 d . . . . .
H1E3 H 0.1983 0.7640 0.8745 0.046 Uiso 1 1 calc R U . . .
H1E2 H 0.2324 0.7173 0.9984 0.046 Uiso 1 1 calc R U . . .
H1E1 H 0.0927 0.6438 0.9796 0.046 Uiso 1 1 calc R U . . .
N1F N 0.0782(12) 0.1318(9) 0.8518(8) 0.042(2) Uani 1 1 d . . . . .
C2F C 0.1814(13) 0.0834(9) 0.8951(8) 0.030(2) Uani 1 1 d . . . . .
C3F C 0.3138(14) 0.0218(11) 0.9497(11) 0.041(3) Uani 1 1 d . . . . .
H3F3 H 0.3878 -0.0225 0.9042 0.061 Uiso 1 1 calc R U . . .
H3F2 H 0.2601 -0.0388 1.0282 0.061 Uiso 1 1 calc R U . . .
H3F1 H 0.3824 0.0853 0.9533 0.061 Uiso 1 1 calc R U . . .

loop_
_atom_site_aniso_label
_atom_site_aniso_U_11
_atom_site_aniso_U_22
_atom_site_aniso_U_33
_atom_site_aniso_U_23
_atom_site_aniso_U_13
_atom_site_aniso_U_12
Yb1 0.0097(2) 0.0125(2) 0.0118(2) -0.00513(16) -0.00333(15) 0.00022(15)
N1A 0.007(3) 0.011(3) 0.019(3) -0.006(3) -0.001(2) -0.005(2)
C2A 0.017(4) 0.013(4) 0.017(4) -0.005(3) -0.004(3) 0.001(3)
C3A 0.010(4) 0.019(4) 0.017(4) -0.004(3) 0.003(3) -0.006(3)
C4A 0.013(4) 0.017(4) 0.020(4) -0.007(3) -0.005(3) -0.002(3)
C5A 0.015(4) 0.022(4) 0.023(4) -0.016(4) -0.010(3) 0.007(3)
C6A 0.009(3) 0.009(3) 0.019(4) -0.008(3) -0.004(3) 0.001(3)
N7A 0.010(3) 0.021(4) 0.015(3) -0.008(3) -0.006(3) 0.000(3)
C71A 0.017(4) 0.021(4) 0.017(4) -0.007(4) -0.007(3) 0.000(3)
N8A 0.012(3) 0.019(3) 0.012(3) -0.007(3) -0.005(3) 0.003(3)
C9A 0.016(4) 0.013(4) 0.016(4) -0.006(3) -0.006(3) 0.000(3)
C10A 0.014(4) 0.005(3) 0.016(4) -0.002(3) -0.002(3) -0.003(3)
N11A 0.008(3) 0.012(3) 0.021(4) -0.007(3) -0.003(2) -0.001(2)
C11A 0.018(4) 0.018(4) 0.020(4) -0.005(4) -0.003(3) -0.005(3)
C12A 0.013(4) 0.018(4) 0.022(4) -0.009(4) -0.006(3) 0.000(3)
C13A 0.015(4) 0.020(4) 0.022(4) -0.012(4) -0.007(3) 0.001(3)
N14A 0.010(3) 0.014(3) 0.014(3) -0.004(3) -0.001(2) -0.002(3)
N1B 0.015(3) 0.019(4) 0.020(4) -0.010(3) -0.010(3) 0.005(3)
O11B 0.019(3) 0.017(3) 0.014(3) -0.007(2) -0.002(2) 0.003(2)
O12B 0.017(3) 0.019(3) 0.014(3) -0.006(2) -0.001(2) 0.000(2)
O13B 0.037(4) 0.017(3) 0.029(4) -0.012(3) -0.015(3) 0.010(3)
N1C 0.014(3) 0.019(4) 0.016(4) -0.006(3) 0.000(3) -0.006(3)
O11C 0.015(3) 0.015(3) 0.017(3) -0.003(2) -0.002(2) -0.005(2)
O12C 0.019(3) 0.015(3) 0.016(3) -0.005(2) -0.006(2) 0.002(2)
O13C 0.028(3) 0.040(4) 0.026(3) -0.020(3) -0.011(3) -0.006(3)
N1D 0.019(4) 0.015(3) 0.021(4) -0.004(3) -0.010(3) 0.001(3)
O11D 0.030(4) 0.022(4) 0.077(6) -0.023(4) -0.010(4) 0.010(3)
O12D 0.023(3) 0.017(3) 0.023(3) -0.011(3) -0.012(2) 0.005(2)
O13D 0.016(3) 0.035(4) 0.033(4) -0.002(3) -0.004(3) -0.016(3)
O1E 0.011(3) 0.018(3) 0.010(3) -0.002(2) 0.003(2) -0.001(2)
C1E 0.032(5) 0.030(5) 0.021(5) -0.007(4) -0.003(4) 0.015(4)
N1F 0.051(6) 0.035(5) 0.035(5) -0.004(4) -0.012(5) -0.011(5)
C2F 0.034(5) 0.026(5) 0.018(5) 0.001(4) 0.001(4) -0.017(4)
C3F 0.042(6) 0.041(6) 0.040(6) -0.012(5) -0.017(5) 0.002(5)

loop_
_atom_type_symbol
_atom_type_description
_atom_type_scat_dispersion_real
_atom_type_scat_dispersion_imag
_atom_type_scat_source
C C 0.0033 0.0016 'International Tables Vol C Tables 4.2.6.8 and 6.1.1.4'
H H 0.0000 0.0000 'International Tables Vol C Tables 4.2.6.8 and 6.1.1.4'
N N 0.0061 0.0033 'International Tables Vol C Tables 4.2.6.8 and 6.1.1.4'
O O 0.0106 0.0060 'International Tables Vol C Tables 4.2.6.8 and 6.1.1.4'
Yb Yb -0.3850 5.5486 'International Tables Vol C Tables 4.2.6.8 and 6.1.1.4'

loop_
_citation_id
_citation_doi
_citation_year
1 10.1039/C7QI00727B 2018

loop_
_geom_angle_atom_site_label_1
_geom_angle_atom_site_label_2
_geom_angle_atom_site_label_3
_geom_angle
_geom_angle_site_symmetry_1
_geom_angle_site_symmetry_3
_geom_angle_publ_flag
O12D Yb1 O1E 77.1(2) . . ?
O12D Yb1 O12C 129.25(19) . . ?
O1E Yb1 O12C 80.70(18) . . ?
O12D Yb1 O12B 142.7(2) . . ?
O1E Yb1 O12B 120.58(19) . . ?
O12C Yb1 O12B 87.65(18) . . ?
O12D Yb1 N14A 102.4(2) . . ?
O1E Yb1 N14A 149.0(2) . . ?
O12C Yb1 N14A 76.0(2) . . ?
O12B Yb1 N14A 78.8(2) . . ?
O12D Yb1 O11B 137.2(2) . . ?
O1E Yb1 O11B 68.61(18) . . ?
O12C Yb1 O11B 69.96(18) . . ?
O12B Yb1 O11B 52.79(18) . . ?
N14A Yb1 O11B 120.26(19) . . ?
O12D Yb1 O11C 77.33(18) . . ?
O1E Yb1 O11C 74.40(19) . . ?
O12C Yb1 O11C 52.80(18) . . ?
O12B Yb1 O11C 136.72(18) . . ?
N14A Yb1 O11C 75.3(2) . . ?
O11B Yb1 O11C 115.27(18) . . ?
O12D Yb1 N1A 73.9(2) . . ?
O1E Yb1 N1A 80.7(2) . . ?
O12C Yb1 N1A 145.2(2) . . ?
O12B Yb1 N1A 77.00(19) . . ?
N14A Yb1 N1A 129.4(2) . . ?
O11B Yb1 N1A 75.98(19) . . ?
O11C Yb1 N1A 145.38(19) . . ?
O12D Yb1 N8A 73.4(2) . . ?
O1E Yb1 N8A 138.8(2) . . ?
O12C Yb1 N8A 140.5(2) . . ?
O12B Yb1 N8A 73.1(2) . . ?
N14A Yb1 N8A 66.7(2) . . ?
O11B Yb1 N8A 118.3(2) . . ?
O11C Yb1 N8A 124.6(2) . . ?
N1A Yb1 N8A 64.0(2) . . ?
O12D Yb1 N1B 148.01(19) . . ?
O1E Yb1 N1B 94.4(2) . . ?
O12C Yb1 N1B 78.11(18) . . ?
O12B Yb1 N1B 26.5(2) . . ?
N14A Yb1 N1B 100.4(2) . . ?
O11B Yb1 N1B 26.30(19) . . ?
O11C Yb1 N1B 130.59(18) . . ?
N1A Yb1 N1B 74.33(19) . . ?
N8A Yb1 N1B 95.7(2) . . ?
O12D Yb1 N1C 103.12(19) . . ?
O1E Yb1 N1C 77.22(19) . . ?
O12C Yb1 N1C 26.86(19) . . ?
O12B Yb1 N1C 112.54(19) . . ?
N14A Yb1 N1C 72.7(2) . . ?
O11B Yb1 N1C 93.66(19) . . ?
O11C Yb1 N1C 25.99(19) . . ?
N1A Yb1 N1C 157.8(2) . . ?
N8A Yb1 N1C 137.1(2) . . ?
N1B Yb1 N1C 104.93(19) . . ?
C2A N1A C6A 118.0(6) . . ?
C2A N1A Yb1 121.4(5) . . ?
C6A N1A Yb1 120.5(5) . . ?
N1A C2A C3A 123.5(7) . . ?
N1A C2A H2A 118.2 . . ?
C3A C2A H2A 118.2 . . ?
C2A C3A C4A 118.3(7) . . ?
C2A C3A H3A 120.9 . . ?
C4A C3A H3A 120.9 . . ?
C5A C4A C3A 119.8(7) . . ?
C5A C4A H4A 120.1 . . ?
C3A C4A H4A 120.1 . . ?
C4A C5A C6A 118.7(7) . . ?
C4A C5A H5A 120.7 . . ?
C6A C5A H5A 120.7 . . ?
N1A C6A N7A 117.8(6) . . ?
N1A C6A C5A 121.7(7) . . ?
N7A C6A C5A 120.4(7) . . ?
N8A N7A C6A 116.9(6) . . ?
N8A N7A C71A 119.0(6) . . ?
C6A N7A C71A 124.1(6) . . ?
N7A C71A H71C 109.5 . . ?
N7A C71A H71B 109.5 . . ?
H71C C71A H71B 109.5 . . ?
N7A C71A H71A 109.5 . . ?
H71C C71A H71A 109.5 . . ?
H71B C71A H71A 109.5 . . ?
C9A N8A N7A 121.2(7) . . ?
C9A N8A Yb1 119.3(5) . . ?
N7A N8A Yb1 119.2(5) . . ?
N8A C9A C10A 114.3(7) . . ?
N8A C9A H9A 122.9 . . ?
C10A C9A H9A 122.9 . . ?
N14A C10A N11A 111.5(6) . . ?
N14A C10A C9A 123.6(7) . . ?
N11A C10A C9A 124.9(7) . . ?
C10A N11A C12A 106.0(7) . . ?
C10A N11A C11A 127.1(6) . . ?
C12A N11A C11A 127.0(7) . . ?
N11A C11A H11C 109.5 . . ?
N11A C11A H11B 109.5 . . ?
H11C C11A H11B 109.5 . . ?
N11A C11A H11A 109.5 . . ?
H11C C11A H11A 109.5 . . ?
H11B C11A H11A 109.5 . . ?
C13A C12A N11A 107.2(7) . . ?
C13A C12A H12A 126.4 . . ?
N11A C12A H12A 126.4 . . ?
C12A C13A N14A 109.6(7) . . ?
C12A C13A H13A 125.2 . . ?
N14A C13A H13A 125.2 . . ?
C10A N14A C13A 105.7(6) . . ?
C10A N14A Yb1 115.2(5) . . ?
C13A N14A Yb1 138.2(5) . . ?
O13B N1B O11B 122.5(7) . . ?
O13B N1B O12B 121.9(7) . . ?
O11B N1B O12B 115.6(6) . . ?
O13B N1B Yb1 177.4(5) . . ?
O11B N1B Yb1 58.6(4) . . ?
O12B N1B Yb1 57.0(3) . . ?
N1B O11B Yb1 95.1(4) . . ?
N1B O12B Yb1 96.5(4) . . ?
O13C N1C O11C 124.2(7) . . ?
O13C N1C O12C 121.0(7) . . ?
O11C N1C O12C 114.7(6) . . ?
O13C N1C Yb1 175.0(5) . . ?
O11C N1C Yb1 58.9(4) . . ?
O12C N1C Yb1 56.0(4) . . ?
N1C O11C Yb1 95.1(4) . . ?
N1C O12C Yb1 97.2(4) . . ?
O13D N1D O11D 123.6(7) . . ?
O13D N1D O12D 120.0(7) . . ?
O11D N1D O12D 116.4(7) . . ?
N1D O12D Yb1 126.6(4) . . ?
C1E O1E Yb1 132.5(5) . . ?
C1E O1E H1E 113.7 . . ?
Yb1 O1E H1E 113.7 . . ?
O1E C1E H1E3 109.5 . . ?
O1E C1E H1E2 109.5 . . ?
H1E3 C1E H1E2 109.5 . . ?
O1E C1E H1E1 109.5 . . ?
H1E3 C1E H1E1 109.5 . . ?
H1E2 C1E H1E1 109.5 . . ?
N1F C2F C3F 179.6(12) . . ?
C2F C3F H3F3 109.5 . . ?
C2F C3F H3F2 109.5 . . ?
H3F3 C3F H3F2 109.5 . . ?
C2F C3F H3F1 109.5 . . ?
H3F3 C3F H3F1 109.5 . . ?
H3F2 C3F H3F1 109.5 . . ?

loop_
_geom_bond_atom_site_label_1
_geom_bond_atom_site_label_2
_geom_bond_distance
_geom_bond_site_symmetry_2
_geom_bond_publ_flag
Yb1 O12D 2.251(5) . ?
Yb1 O1E 2.331(5) . ?
Yb1 O12C 2.381(5) . ?
Yb1 O12B 2.402(5) . ?
Yb1 N14A 2.419(6) . ?
Yb1 O11B 2.440(6) . ?
Yb1 O11C 2.451(5) . ?
Yb1 N1A 2.461(6) . ?
Yb1 N8A 2.486(7) . ?
Yb1 N1B 2.846(7) . ?
Yb1 N1C 2.851(7) . ?
N1A C2A 1.344(10) . ?
N1A C6A 1.348(10) . ?
C2A C3A 1.373(11) . ?
C2A H2A 0.9500 . ?
C3A C4A 1.401(11) . ?
C3A H3A 0.9500 . ?
C4A C5A 1.359(12) . ?
C4A H4A 0.9500 . ?
C5A C6A 1.420(10) . ?
C5A H5A 0.9500 . ?
C6A N7A 1.373(10) . ?
N7A N8A 1.358(9) . ?
N7A C71A 1.458(10) . ?
C71A H71C 0.9800 . ?
C71A H71B 0.9800 . ?
C71A H71A 0.9800 . ?
N8A C9A 1.282(11) . ?
C9A C10A 1.440(10) . ?
C9A H9A 0.9500 . ?
C10A N14A 1.317(10) . ?
C10A N11A 1.369(10) . ?
N11A C12A 1.368(10) . ?
N11A C11A 1.457(11) . ?
C11A H11C 0.9800 . ?
C11A H11B 0.9800 . ?
C11A H11A 0.9800 . ?
C12A C13A 1.354(11) . ?
C12A H12A 0.9500 . ?
C13A N14A 1.374(9) . ?
C13A H13A 0.9500 . ?
N1B O13B 1.213(9) . ?
N1B O11B 1.266(8) . ?
N1B O12B 1.278(9) . ?
N1C O13C 1.214(9) . ?
N1C O11C 1.254(9) . ?
N1C O12C 1.298(9) . ?
N1D O13D 1.211(9) . ?
N1D O11D 1.231(9) . ?
N1D O12D 1.294(8) . ?
O1E C1E 1.431(10) . ?
O1E H1E 0.9500 . ?
C1E H1E3 0.9800 . ?
C1E H1E2 0.9800 . ?
C1E H1E1 0.9800 . ?
N1F C2F 1.142(13) . ?
C2F C3F 1.457(14) . ?
C3F H3F3 0.9800 . ?
C3F H3F2 0.9800 . ?
C3F H3F1 0.9800 . ?

loop_
_geom_torsion_atom_site_label_1
_geom_torsion_atom_site_label_2
_geom_torsion_atom_site_label_3
_geom_torsion_atom_site_label_4
_geom_torsion
_geom_torsion_site_symmetry_1
_geom_torsion_site_symmetry_2
_geom_torsion_site_symmetry_3
_geom_torsion_site_symmetry_4
_geom_torsion_publ_flag
C6A N1A C2A C3A -0.1(10) . . . . ?
Yb1 N1A C2A C3A 175.6(6) . . . . ?
N1A C2A C3A C4A 1.7(11) . . . . ?
C2A C3A C4A C5A -0.9(11) . . . . ?
C3A C4A C5A C6A -1.3(11) . . . . ?
C2A N1A C6A N7A 179.4(6) . . . . ?
Yb1 N1A C6A N7A 3.7(8) . . . . ?
C2A N1A C6A C5A -2.3(10) . . . . ?
Yb1 N1A C6A C5A -178.0(5) . . . . ?
C4A C5A C6A N1A 3.0(11) . . . . ?
C4A C5A C6A N7A -178.8(7) . . . . ?
N1A C6A N7A N8A 6.9(9) . . . . ?
C5A C6A N7A N8A -171.4(6) . . . . ?
N1A C6A N7A C71A -172.8(7) . . . . ?
C5A C6A N7A C71A 8.9(10) . . . . ?
C6A N7A N8A C9A 172.6(7) . . . . ?
C71A N7A N8A C9A -7.7(10) . . . . ?
C6A N7A N8A Yb1 -14.2(8) . . . . ?
C71A N7A N8A Yb1 165.6(5) . . . . ?
N7A N8A C9A C10A 178.6(6) . . . . ?
Yb1 N8A C9A C10A 5.3(8) . . . . ?
N8A C9A C10A N14A 2.5(10) . . . . ?
N8A C9A C10A N11A -178.1(7) . . . . ?
N14A C10A N11A C12A -0.1(8) . . . . ?
C9A C10A N11A C12A -179.5(7) . . . . ?
N14A C10A N11A C11A -178.9(7) . . . . ?
C9A C10A N11A C11A 1.6(11) . . . . ?
C10A N11A C12A C13A 0.1(8) . . . . ?
C11A N11A C12A C13A 179.0(7) . . . . ?
N11A C12A C13A N14A -0.1(9) . . . . ?
N11A C10A N14A C13A 0.0(8) . . . . ?
C9A C10A N14A C13A 179.4(7) . . . . ?
N11A C10A N14A Yb1 171.6(4) . . . . ?
C9A C10A N14A Yb1 -9.0(9) . . . . ?
C12A C13A N14A C10A 0.1(8) . . . . ?
C12A C13A N14A Yb1 -168.4(5) . . . . ?
O13B N1B O11B Yb1 -177.2(6) . . . . ?
O12B N1B O11B Yb1 2.1(6) . . . . ?
O13B N1B O12B Yb1 177.2(6) . . . . ?
O11B N1B O12B Yb1 -2.1(6) . . . . ?
O13C N1C O11C Yb1 175.3(7) . . . . ?
O12C N1C O11C Yb1 -4.4(7) . . . . ?
O13C N1C O12C Yb1 -175.2(6) . . . . ?
O11C N1C O12C Yb1 4.5(7) . . . . ?
O13D N1D O12D Yb1 37.7(10) . . . . ?
O11D N1D O12D Yb1 -142.3(6) . . . . ?
